data_4032156
loop_
_publ_author_name
'Dutta, Manali'
'Mandal, Santi M.'
'Pegu, Rupa'
'Pratihar, Sanjay'

_publ_section_title
;
 Pd(II)/Ag(I)-Catalyzed Room-Temperature Reaction of \g-Hydroxy Lactams:
 Mechanism, Scope, and Antistaphylococcal Activity.
;
_journal_issue 4
_journal_name_full 'The Journal of organic chemistry'
_journal_page_first 2193
_journal_page_last 2198
_journal_paper_doi 10.1021/acs.joc.6b02378
_journal_volume 82
_journal_year 2017
_chemical_formula_moiety C14H12N2O2
_chemical_formula_sum 'C14 H12 N2 O2'
_chemical_formula_weight 240.26
_chemical_melting_point 205
_chemical_name_common Isoindolehydroxylactam
_chemical_name_systematic
;
 ?
;
_space_group_crystal_system monoclinic
_space_group_IT_number 14
_space_group_name_Hall '-P 2ybc'
_space_group_name_H-M_alt 'P 1 21/c 1'
_symmetry_space_group_name_Hall '-P 2ybc'
_symmetry_space_group_name_H-M 'P 1 21/c 1'
_atom_sites_solution_hydrogens geom
_atom_sites_solution_primary direct
_atom_sites_solution_secondary difmap
_audit_creation_method SHELXL-2014
_cell_angle_alpha 90.000(2)
_cell_angle_beta 103.475(2)
_cell_angle_gamma 90.000(2)
_cell_formula_units_Z 4
_cell_length_a 6.9266(2)
_cell_length_b 14.6572(5)
_cell_length_c 11.4985(3)
_cell_measurement_reflns_used 2609
_cell_measurement_temperature 293(2)
_cell_measurement_theta_max 30
_cell_measurement_theta_min 2
_cell_volume 1135.24(6)
_computing_cell_refinement 'Bruker SAINT'
_computing_data_collection 'Bruker APEX2'
_computing_data_reduction 'Bruker SAINT'
_computing_molecular_graphics 'Bruker SHELXTL'
_computing_publication_material 'Bruker SHELXTL'
_computing_structure_refinement 'SHELXL-2014 (Sheldrick, 2014)'
_computing_structure_solution 'SHELXS-97 (Sheldrick, 2008)'
_diffrn_ambient_temperature 293(2)
_diffrn_measured_fraction_theta_full 0.999
_diffrn_measured_fraction_theta_max 0.976
_diffrn_measurement_device_type 'Bruker APEX-II CCD'
_diffrn_measurement_method '\f and\w Scans'
_diffrn_radiation_type MoK\a
_diffrn_radiation_wavelength 0.71073
_diffrn_reflns_av_R_equivalents 0.0255
_diffrn_reflns_av_unetI/netI 0.0223
_diffrn_reflns_Laue_measured_fraction_full 0.999
_diffrn_reflns_Laue_measured_fraction_max 0.976
_diffrn_reflns_limit_h_max 8
_diffrn_reflns_limit_h_min -9
_diffrn_reflns_limit_k_max 19
_diffrn_reflns_limit_k_min -16
_diffrn_reflns_limit_l_max 14
_diffrn_reflns_limit_l_min -14
_diffrn_reflns_number 10088
_diffrn_reflns_point_group_measured_fraction_full 0.999
_diffrn_reflns_point_group_measured_fraction_max 0.976
_diffrn_reflns_theta_full 25.242
_diffrn_reflns_theta_max 27.738
_diffrn_reflns_theta_min 2.291
_diffrn_source 'fine-focous sealed tube'
_exptl_absorpt_coefficient_mu 0.096
_exptl_absorpt_correction_T_max 0.672
_exptl_absorpt_correction_T_min 0.4721
_exptl_absorpt_correction_type multi-scan
_exptl_absorpt_process_details SADABS
_exptl_crystal_colour Colorless
_exptl_crystal_density_diffrn 1.406
_exptl_crystal_density_method 'not measured'
_exptl_crystal_description block
_exptl_crystal_F_000 504
_exptl_crystal_size_max 0.45
_exptl_crystal_size_mid 0.29
_exptl_crystal_size_min 0.22
_refine_diff_density_max 0.668
_refine_diff_density_min -0.517
_refine_diff_density_rms 0.128
_refine_ls_extinction_method none
_refine_ls_goodness_of_fit_ref 1.172
_refine_ls_hydrogen_treatment constr
_refine_ls_matrix_type full
_refine_ls_number_parameters 163
_refine_ls_number_reflns 2609
_refine_ls_number_restraints 0
_refine_ls_restrained_S_all 1.172
_refine_ls_R_factor_all 0.0551
_refine_ls_R_factor_gt 0.0466
_refine_ls_shift/su_max 0.005
_refine_ls_shift/su_mean 0.001
_refine_ls_structure_factor_coef Fsqd
_refine_ls_weighting_details 'w=1/[\s^2^(Fo^2^)+(0.0640P)^2^+0.8643P] where P=(Fo^2^+2Fc^2^)/3'
_refine_ls_weighting_scheme calc
_refine_ls_wR_factor_gt 0.1232
_refine_ls_wR_factor_ref 0.1450
_reflns_Friedel_coverage 0.000
_reflns_number_gt 2320
_reflns_number_total 2609
_reflns_threshold_expression 'I > 2\s(I)'
_cod_data_source_file jo6b02378_si_002.cif
_cod_data_source_block spratihar_1b
_cod_depositor_comments 'Adding full bibliography for 4032156--4032157.cif.'
_cod_database_code 4032156
_shelx_space_group_comment
;
The symmetry employed for this shelxl refinement is uniquely defined
by the following loop, which should always be used as a source of
symmetry information in preference to the above space-group names.
They are only intended as comments.
;
_shelxl_version_number 2014-1

loop_
_space_group_symop_operation_xyz
'x, y, z'
'-x, y+1/2, -z+1/2'
'-x, -y, -z'
'x, -y-1/2, z-1/2'

loop_
_atom_site_label
_atom_site_type_symbol
_atom_site_fract_x
_atom_site_fract_y
_atom_site_fract_z
_atom_site_U_iso_or_equiv
_atom_site_adp_type
_atom_site_occupancy
_atom_site_site_symmetry_order
_atom_site_calc_flag
_atom_site_refinement_flags_posn
_atom_site_refinement_flags_adp
O1 O 0.46506(17) 0.61892(9) 0.16154(11) 0.0220(3) Uani 1 1 d . .
H1 H 0.5469 0.5907 0.2117 0.033 Uiso 1 1 calc R U
O2 O -0.13338(18) 0.56385(9) 0.23212(11) 0.0237(3) Uani 1 1 d . .
N1 N 0.4398(2) 0.44423(10) 0.29571(12) 0.0168(3) Uani 1 1 d . .
N2 N 0.1862(2) 0.54055(10) 0.20533(12) 0.0168(3) Uani 1 1 d . .
C1 C 0.2693(2) 0.48368(11) 0.30367(14) 0.0160(3) Uani 1 1 d . .
C3 C 0.5306(2) 0.38948(11) 0.38582(15) 0.0173(3) Uani 1 1 d . .
C9 C 0.1509(2) 0.61410(11) 0.02322(15) 0.0170(3) Uani 1 1 d . .
C4 C 0.4524(3) 0.37339(12) 0.48512(15) 0.0197(4) Uani 1 1 d . .
H4 H 0.5172 0.3347 0.5459 0.024 Uiso 1 1 calc R U
C11 C 0.1706(3) 0.65180(12) -0.08378(15) 0.0207(4) Uani 1 1 d . .
H11 H 0.2880 0.6459 -0.1092 0.025 Uiso 1 1 calc R U
C8 C -0.0254(2) 0.62252(11) 0.05989(14) 0.0171(3) Uani 1 1 d . .
C6 C 0.7203(3) 0.34597(13) 0.37297(16) 0.0219(4) Uani 1 1 d . .
H6A H 0.7726 0.3086 0.4416 0.033 Uiso 1 1 calc R U
H6B H 0.8149 0.3926 0.3668 0.033 Uiso 1 1 calc R U
H6C H 0.6950 0.3089 0.3022 0.033 Uiso 1 1 calc R U
C10 C 0.3016(2) 0.56257(11) 0.11559(14) 0.0169(3) Uani 1 1 d . .
H10 H 0.3433 0.5068 0.0813 0.020 Uiso 1 1 calc R U
C2 C 0.1810(2) 0.47244(12) 0.40008(15) 0.0192(4) Uani 1 1 d . .
H2 H 0.0630 0.5017 0.4026 0.023 Uiso 1 1 calc R U
C12 C 0.0086(3) 0.69894(12) -0.15221(15) 0.0219(4) Uani 1 1 d . .
H12 H 0.0183 0.7246 -0.2246 0.026 Uiso 1 1 calc R U
C7 C -0.0053(2) 0.57405(11) 0.17540(15) 0.0173(3) Uani 1 1 d . .
C14 C -0.1873(3) 0.66992(12) -0.00684(15) 0.0199(4) Uani 1 1 d . .
H14 H -0.3042 0.6757 0.0192 0.024 Uiso 1 1 calc R U
C5 C 0.2767(3) 0.41580(12) 0.49188(15) 0.0207(4) Uani 1 1 d . .
H5 H 0.2231 0.4063 0.5579 0.025 Uiso 1 1 calc R U
C13 C -0.1677(3) 0.70843(12) -0.11438(15) 0.0210(4) Uani 1 1 d . .
H13 H -0.2731 0.7408 -0.1613 0.025 Uiso 1 1 calc R U

loop_
_atom_site_aniso_label
_atom_site_aniso_U_11
_atom_site_aniso_U_22
_atom_site_aniso_U_33
_atom_site_aniso_U_23
_atom_site_aniso_U_13
_atom_site_aniso_U_12
O1 0.0134(6) 0.0242(7) 0.0276(7) 0.0061(5) 0.0030(5) -0.0002(5)
O2 0.0160(6) 0.0317(7) 0.0255(6) 0.0050(5) 0.0088(5) 0.0032(5)
N1 0.0147(7) 0.0183(7) 0.0173(6) -0.0003(5) 0.0036(5) -0.0005(5)
N2 0.0137(7) 0.0202(7) 0.0172(6) 0.0019(5) 0.0053(5) 0.0007(5)
C1 0.0143(7) 0.0165(8) 0.0168(7) -0.0005(6) 0.0029(6) -0.0022(6)
C3 0.0161(8) 0.0169(8) 0.0187(8) -0.0001(6) 0.0034(6) -0.0017(6)
C9 0.0163(8) 0.0156(8) 0.0186(8) -0.0019(6) 0.0032(6) 0.0008(6)
C4 0.0206(8) 0.0191(8) 0.0194(8) 0.0039(6) 0.0045(7) -0.0011(6)
C11 0.0213(8) 0.0226(9) 0.0197(8) -0.0006(7) 0.0075(7) 0.0011(7)
C8 0.0168(8) 0.0160(8) 0.0185(8) -0.0017(6) 0.0040(6) -0.0006(6)
C6 0.0193(8) 0.0236(9) 0.0233(8) 0.0042(7) 0.0064(7) 0.0039(7)
C10 0.0160(8) 0.0188(8) 0.0173(7) 0.0018(6) 0.0065(6) 0.0014(6)
C2 0.0168(8) 0.0213(8) 0.0209(8) -0.0006(6) 0.0071(6) -0.0003(6)
C12 0.0269(9) 0.0211(9) 0.0178(8) 0.0011(6) 0.0055(7) 0.0024(7)
C7 0.0143(8) 0.0169(8) 0.0207(8) -0.0013(6) 0.0039(6) 0.0004(6)
C14 0.0168(8) 0.0193(8) 0.0231(8) -0.0014(6) 0.0039(6) 0.0017(6)
C5 0.0224(9) 0.0230(9) 0.0187(8) 0.0012(7) 0.0088(7) -0.0032(7)
C13 0.0207(8) 0.0192(8) 0.0207(8) -0.0009(6) -0.0001(6) 0.0038(7)

loop_
_atom_type_symbol
_atom_type_description
_atom_type_scat_dispersion_real
_atom_type_scat_dispersion_imag
_atom_type_scat_source
C C 0.0030 0.0020 'International Tables Vol C Tables 4.2.6.8 and 6.1.1.4'
H H 0.0000 0.0000 'International Tables Vol C Tables 4.2.6.8 and 6.1.1.4'
N N 0.0060 0.0030 'International Tables Vol C Tables 4.2.6.8 and 6.1.1.4'
O O 0.0110 0.0060 'International Tables Vol C Tables 4.2.6.8 and 6.1.1.4'

loop_
_geom_angle_atom_site_label_1
_geom_angle_atom_site_label_2
_geom_angle_atom_site_label_3
_geom_angle
C1 N1 C3 117.84(14)
C7 N2 C1 126.66(14)
C7 N2 C10 113.09(13)
C1 N2 C10 120.02(13)
N1 C1 C2 124.11(15)
N1 C1 N2 113.66(14)
C2 C1 N2 122.21(15)
N1 C3 C4 122.08(16)
N1 C3 C6 116.18(14)
C4 C3 C6 121.74(15)
C11 C9 C8 120.72(16)
C11 C9 C10 129.11(15)
C8 C9 C10 110.17(14)
C5 C4 C3 118.99(16)
C9 C11 C12 117.80(16)
C14 C8 C9 122.11(16)
C14 C8 C7 129.00(15)
C9 C8 C7 108.90(14)
O1 C10 N2 112.68(13)
O1 C10 C9 109.66(13)
N2 C10 C9 101.67(12)
C5 C2 C1 117.16(16)
C11 C12 C13 121.41(16)
O2 C7 N2 126.59(16)
O2 C7 C8 127.28(15)
N2 C7 C8 106.12(13)
C8 C14 C13 117.34(16)
C4 C5 C2 119.81(15)
C14 C13 C12 120.62(16)

loop_
_geom_bond_atom_site_label_1
_geom_bond_atom_site_label_2
_geom_bond_distance
O1 C10 1.401(2)
O2 C7 1.227(2)
N1 C1 1.338(2)
N1 C3 1.345(2)
N2 C7 1.381(2)
N2 C1 1.415(2)
N2 C10 1.481(2)
C1 C2 1.395(2)
C3 C4 1.393(2)
C3 C6 1.499(2)
C9 C11 1.384(2)
C9 C8 1.387(2)
C9 C10 1.507(2)
C4 C5 1.385(2)
C11 C12 1.394(2)
C8 C14 1.389(2)
C8 C7 1.484(2)
C2 C5 1.384(2)
C12 C13 1.395(2)
C14 C13 1.395(2)
